data_4036332
loop_
_publ_author_name
'Bowman, Roy K.'
'Bullock, Kae M.'
'Copley, Royston C. B.'
'Deschamps, Nicole M.'
'McClure, Michael S.'
'Powers, Jeremiah D.'
'Wolters, Andy M.'
'Wu, Lianming'
'Xie, Shiping'

_publ_section_title
;
 Conversion of a Benzofuran Ester to an Amide through an Enamine Lactone
 Pathway: Synthesis of HCV Polymerase Inhibitor GSK852A.
;
_journal_issue 19
_journal_name_full 'The Journal of organic chemistry'
_journal_page_first 9610
_journal_page_last 9619
_journal_paper_doi 10.1021/acs.joc.5b01598
_journal_volume 80
_journal_year 2015
_chemical_formula_moiety 'C19 H15 F N2 O4'
_chemical_formula_sum 'C19 H15 F N2 O4'
_chemical_formula_weight 354.33
_chemical_name_systematic
;
(3Z)-5-Cyclopropyl-3-[(4-fluorophenyl)(methylamino)methylidene]-
6-nitro-1-benzofuran-2(3H)-one
;
_space_group_IT_number 14
_space_group_name_Hall '-P 2ybc'
_space_group_name_H-M_alt 'P 1 21/c 1'
_symmetry_cell_setting monoclinic
_symmetry_space_group_name_Hall '-P 2ybc'
_symmetry_space_group_name_H-M 'P 1 21/c 1'
_atom_sites_solution_hydrogens mixed
_atom_sites_solution_primary direct
_atom_sites_solution_secondary difmap
_audit_creation_method
;
CrysAlisPro, Agilent Technologies,
Version 1.171.34.49 (release 20-01-2011 CrysAlis171 .NET)
(compiled Jan 20 2011,15:58:25)
;
_cell_angle_alpha 90.00
_cell_angle_beta 100.377(18)
_cell_angle_gamma 90.00
_cell_formula_units_Z 4
_cell_length_a 7.9217(15)
_cell_length_b 20.462(6)
_cell_length_c 9.881(2)
_cell_measurement_reflns_used 371
_cell_measurement_temperature 150(2)
_cell_measurement_theta_max 51.30
_cell_measurement_theta_min 2.16
_cell_volume 1575.5(6)
_computing_cell_refinement
;
CrysAlisPro, Agilent Technologies,
Version 1.171.34.49 (release 20-01-2011 CrysAlis171 .NET)
(compiled Jan 20 2011,15:58:25)
;
_computing_data_collection
;
CrysAlisPro, Agilent Technologies,
Version 1.171.34.49 (release 20-01-2011 CrysAlis171 .NET)
(compiled Jan 20 2011,15:58:25)
;
_computing_data_reduction
;
CrysAlisPro, Agilent Technologies,
Version 1.171.34.49 (release 20-01-2011 CrysAlis171 .NET)
(compiled Jan 20 2011,15:58:25)
;
_computing_molecular_graphics 'SHELXTL V2008/4 (Bruker, 2008)'
_computing_publication_material 'SHELXTL V2008/4 (Bruker, 2008)'
_computing_structure_refinement 'SHELXTL V2008/4 (Bruker, 2008)'
_computing_structure_solution 'SHELXTL V2008/4 (Bruker, 2008)'
_diffrn_ambient_temperature 150(2)
_diffrn_detector_area_resol_mean 10.3968
_diffrn_measured_fraction_theta_full 1.000
_diffrn_measured_fraction_theta_max 1.000
_diffrn_measurement_details
;
#__ type_ start__ end____ width___ exp.time_
  1 omega   44.00   72.00   1.0000   60.0000
omega____ theta____ kappa____ phi______ frames
    -        0.6250  179.0000    0.0000 28

#__ type_ start__ end____ width___ exp.time_
  2 omega   47.00   73.00   1.0000   60.0000
omega____ theta____ kappa____ phi______ frames
    -        0.6250  179.0000 -120.0000 26

#__ type_ start__ end____ width___ exp.time_
  3 omega   39.00   68.00   1.0000   60.0000
omega____ theta____ kappa____ phi______ frames
    -        0.6250  179.0000   90.0000 29

#__ type_ start__ end____ width___ exp.time_
  4 omega  -47.00  -21.00   1.0000   80.0000
omega____ theta____ kappa____ phi______ frames
    -      -61.4177   38.0000  120.0000 26

#__ type_ start__ end____ width___ exp.time_
  5 omega  -11.00   14.00   1.0000   80.0000
omega____ theta____ kappa____ phi______ frames
    -      -61.4177   38.0000  120.0000 25

#__ type_ start__ end____ width___ exp.time_
  6 omega  -10.00   16.00   1.0000   80.0000
omega____ theta____ kappa____ phi______ frames
    -       62.6677  -38.0000  -30.0000 26

#__ type_ start__ end____ width___ exp.time_
  7 omega   35.00  134.00   1.0000   80.0000
omega____ theta____ kappa____ phi______ frames
    -       62.6677   47.0000 -114.0000 99

#__ type_ start__ end____ width___ exp.time_
  8 omega   80.00  114.00   1.0000   80.0000
omega____ theta____ kappa____ phi______ frames
    -       62.6677  125.0000   90.0000 34

#__ type_ start__ end____ width___ exp.time_
  9 omega   78.00  126.00   1.0000   80.0000
omega____ theta____ kappa____ phi______ frames
    -       62.6677  125.0000  150.0000 48

#__ type_ start__ end____ width___ exp.time_
 10 omega    5.00   70.00   1.0000   80.0000
omega____ theta____ kappa____ phi______ frames
    -       62.6677  -38.0000   90.0000 65
;
_diffrn_measurement_device_type 'Oxford Diffraction Gemini A Ultra'
_diffrn_measurement_method 'omega scans'
_diffrn_orient_matrix_UB_11 0.0303798000
_diffrn_orient_matrix_UB_12 -0.0436229000
_diffrn_orient_matrix_UB_13 0.1293645000
_diffrn_orient_matrix_UB_21 0.1907986000
_diffrn_orient_matrix_UB_22 -0.0067455000
_diffrn_orient_matrix_UB_23 -0.0112684000
_diffrn_orient_matrix_UB_31 0.0425219000
_diffrn_orient_matrix_UB_32 0.0609150000
_diffrn_orient_matrix_UB_33 0.0909390000
_diffrn_radiation_collimation '0.8 mm double-pinhole'
_diffrn_radiation_monochromator mirror
_diffrn_radiation_source 'Enhance Ultra (Cu) X-ray Source'
_diffrn_radiation_type CuK\a
_diffrn_radiation_wavelength 1.54178
_diffrn_reflns_av_R_equivalents 0.0809
_diffrn_reflns_av_sigmaI/netI 0.1841
_diffrn_reflns_limit_h_max 7
_diffrn_reflns_limit_h_min -6
_diffrn_reflns_limit_k_max 18
_diffrn_reflns_limit_k_min -18
_diffrn_reflns_limit_l_max 8
_diffrn_reflns_limit_l_min -7
_diffrn_reflns_number 2721
_diffrn_reflns_theta_full 44.46
_diffrn_reflns_theta_max 44.46
_diffrn_reflns_theta_min 4.32
_exptl_absorpt_coefficient_mu 0.959
_exptl_absorpt_correction_T_max 0.981
_exptl_absorpt_correction_T_min 0.955
_exptl_absorpt_correction_type gaussian
_exptl_absorpt_process_details
;
CrysAlisPro, Agilent Technologies, Version 1.171.34.49 
(release 20-01-2011 CrysAlis171 .NET) (compiled Jan 20 2011,15:58:25)

Numerical absorption correction based on gaussian integration over 
a multifaceted crystal model
;
_exptl_crystal_colour Yellow
_exptl_crystal_density_diffrn 1.494
_exptl_crystal_density_method 'not measured'
_exptl_crystal_description Block
_exptl_crystal_F_000 736
_exptl_crystal_size_max 0.08
_exptl_crystal_size_mid 0.05
_exptl_crystal_size_min 0.03
_refine_diff_density_max 0.195
_refine_diff_density_min -0.232
_refine_diff_density_rms 0.057
_refine_ls_extinction_method 'SHELXTL V2008/4 (Bruker, 2008)'
_refine_ls_goodness_of_fit_ref 0.970
_refine_ls_hydrogen_treatment mixed
_refine_ls_matrix_type full
_refine_ls_number_parameters 239
_refine_ls_number_reflns 1241
_refine_ls_number_restraints 247
_refine_ls_restrained_S_all 0.883
_refine_ls_R_factor_all 0.1609
_refine_ls_R_factor_gt 0.0601
_refine_ls_shift/su_max 0.000
_refine_ls_shift/su_mean 0.000
_refine_ls_structure_factor_coef Fsqd
_refine_ls_weighting_details 'calc w=1/[\s^2^(Fo^2^)+(0.0000P)^2^+0.0000P] where P=(Fo^2^+2Fc^2^)/3'
_refine_ls_weighting_scheme calc
_refine_ls_wR_factor_gt 0.0791
_refine_ls_wR_factor_ref 0.1176
_reflns_number_gt 576
_reflns_number_total 1241
_reflns_threshold_expression >2sigma(I)
_cod_data_source_file jo5b01598_si_001.cif
_cod_data_source_block 22
_cod_depositor_comments
;
The following automatic conversions were performed:

data item '_geom_angle_publ_flag' value 'Y' was changed to 'y' in
accordance with the
/home/saulius/struct/COD-crude-data/automatic-downloads/DataCite-retrospective/ACS/depositions/lib/dictionaries/cif_core.dic
dictionary named 'cif_core.dic' version 2.4.2 last updated on
2011-04-26 (43 times).

data item '_geom_bond_publ_flag' value 'Y' was changed to 'y' in
accordance with the
/home/saulius/struct/COD-crude-data/automatic-downloads/DataCite-retrospective/ACS/depositions/lib/dictionaries/cif_core.dic
dictionary named 'cif_core.dic' version 2.4.2 last updated on
2011-04-26 (29 times).

data item '_geom_torsion_publ_flag' value 'Y' was changed to 'y' in
accordance with the
/home/saulius/struct/COD-crude-data/automatic-downloads/DataCite-retrospective/ACS/depositions/lib/dictionaries/cif_core.dic
dictionary named 'cif_core.dic' version 2.4.2 last updated on
2011-04-26 (58 times).

Automatic conversion script
Id: cif_fix_values 6909 2019-04-08 15:41:33Z antanas 
;
_cod_original_sg_symbol_H-M 'P 21/c'
_cod_database_code 4036332

loop_
_symmetry_equiv_pos_as_xyz
'x, y, z'
'-x, y+1/2, -z+1/2'
'-x, -y, -z'
'x, -y-1/2, z-1/2'

loop_
_atom_site_label
_atom_site_type_symbol
_atom_site_fract_x
_atom_site_fract_y
_atom_site_fract_z
_atom_site_U_iso_or_equiv
_atom_site_adp_type
_atom_site_occupancy
_atom_site_symmetry_multiplicity
_atom_site_calc_flag
_atom_site_refinement_flags
O1 O 0.5617(7) 0.5490(3) 0.3135(6) 0.0426(18) Uani 1 1 d U
C2 C 0.6980(12) 0.5479(5) 0.4258(11) 0.043(3) Uani 1 1 d U
C3 C 0.6459(11) 0.5791(5) 0.5432(10) 0.037(3) Uani 1 1 d U
C4 C 0.3498(11) 0.6334(4) 0.5553(9) 0.037(3) Uani 1 1 d U
H4 H 0.3791 0.6475 0.6482 0.044 Uiso 1 1 calc R
C5 C 0.1844(11) 0.6474(5) 0.4817(10) 0.035(2) Uani 1 1 d U
C6 C 0.1479(11) 0.6233(4) 0.3458(10) 0.033(2) Uani 1 1 d U
C7 C 0.2696(10) 0.5913(4) 0.2809(9) 0.036(3) Uani 1 1 d U
H7 H 0.2434 0.5775 0.1877 0.043 Uiso 1 1 calc R
C8 C 0.4286(11) 0.5812(4) 0.3610(9) 0.032(3) Uani 1 1 d U
C9 C 0.4703(12) 0.6001(5) 0.4986(9) 0.038(3) Uani 1 1 d U
C10 C 0.0614(11) 0.6866(5) 0.5448(9) 0.043(3) Uani 1 1 d U
H10 H -0.0568 0.6679 0.5341 0.052 Uiso 1 1 calc R
C11 C 0.1209(10) 0.7228(4) 0.6767(9) 0.046(3) Uani 1 1 d U
H11A H 0.0427 0.7244 0.7443 0.056 Uiso 1 1 calc R
H11B H 0.2445 0.7209 0.7174 0.056 Uiso 1 1 calc R
C12 C 0.0696(11) 0.7595(5) 0.5445(8) 0.049(3) Uani 1 1 d U
H12A H -0.0402 0.7839 0.5307 0.059 Uiso 1 1 calc R
H12B H 0.1616 0.7804 0.5038 0.059 Uiso 1 1 calc R
C13 C 0.7538(11) 0.5831(5) 0.6697(10) 0.036(2) Uani 1 1 d U
N14 N 0.9088(10) 0.5573(4) 0.6943(7) 0.041(2) Uani 1 1 d DU
H14 H 0.946(9) 0.540(4) 0.623(5) 0.049 Uiso 1 1 d D
C15 C 1.0348(9) 0.5626(4) 0.8216(8) 0.053(3) Uani 1 1 d U
H15A H 1.0914 0.5203 0.8428 0.079 Uiso 1 1 calc R
H15B H 0.9766 0.5754 0.8971 0.079 Uiso 1 1 calc R
H15C H 1.1206 0.5957 0.8104 0.079 Uiso 1 1 calc R
C16 C 0.6897(11) 0.6171(6) 0.7839(10) 0.040(3) Uani 1 1 d U
C17 C 0.6280(10) 0.5798(5) 0.8834(9) 0.041(3) Uani 1 1 d U
H17 H 0.6322 0.5334 0.8812 0.049 Uiso 1 1 calc R
C18 C 0.5603(11) 0.6120(5) 0.9853(10) 0.044(3) Uani 1 1 d U
H18 H 0.5198 0.5878 1.0550 0.053 Uiso 1 1 calc R
C19 C 0.5524(12) 0.6790(6) 0.9846(12) 0.048(3) Uani 1 1 d U
C20 C 0.6142(11) 0.7163(5) 0.8912(10) 0.049(3) Uani 1 1 d U
H20 H 0.6111 0.7627 0.8949 0.059 Uiso 1 1 calc R
C21 C 0.6828(10) 0.6836(5) 0.7891(9) 0.039(3) Uani 1 1 d U
H21 H 0.7257 0.7084 0.7215 0.046 Uiso 1 1 calc R
F22 F 0.4889(6) 0.7078(3) 1.0898(5) 0.0659(19) Uani 1 1 d U
N23 N -0.0209(10) 0.6312(4) 0.2559(9) 0.045(3) Uani 1 1 d U
O24 O -0.0482(7) 0.6009(3) 0.1463(7) 0.057(2) Uani 1 1 d U
O25 O -0.1297(7) 0.6670(3) 0.2949(6) 0.049(2) Uani 1 1 d U
O26 O 0.8343(7) 0.5218(3) 0.4124(5) 0.045(2) Uani 1 1 d U

loop_
_atom_site_aniso_label
_atom_site_aniso_U_11
_atom_site_aniso_U_22
_atom_site_aniso_U_33
_atom_site_aniso_U_23
_atom_site_aniso_U_13
_atom_site_aniso_U_12
O1 0.029(3) 0.045(5) 0.055(4) -0.004(4) 0.010(3) -0.002(4)
C2 0.024(5) 0.038(8) 0.065(6) 0.017(6) 0.003(5) -0.010(5)
C3 0.032(5) 0.026(7) 0.047(5) 0.010(5) -0.007(4) -0.003(5)
C4 0.035(5) 0.029(7) 0.045(6) -0.003(6) 0.000(4) -0.002(5)
C5 0.034(5) 0.023(6) 0.050(6) 0.011(5) 0.008(4) -0.007(5)
C6 0.028(5) 0.023(7) 0.045(6) 0.014(6) 0.000(4) -0.003(5)
C7 0.036(5) 0.033(7) 0.037(6) 0.011(6) -0.001(4) -0.002(5)
C8 0.026(5) 0.026(7) 0.045(6) 0.004(6) 0.006(4) -0.009(5)
C9 0.039(5) 0.041(8) 0.032(5) 0.006(6) -0.003(4) 0.000(5)
C10 0.029(5) 0.051(6) 0.049(6) 0.002(6) 0.005(5) -0.003(5)
C11 0.033(6) 0.059(8) 0.049(6) -0.001(5) 0.011(5) 0.013(6)
C12 0.042(6) 0.052(6) 0.052(6) -0.008(6) 0.005(6) 0.005(6)
C13 0.030(5) 0.022(7) 0.056(6) 0.008(5) 0.007(4) -0.004(5)
N14 0.035(5) 0.041(7) 0.048(6) 0.003(5) 0.007(4) 0.006(5)
C15 0.035(6) 0.062(9) 0.057(7) -0.001(7) -0.004(5) 0.013(6)
C16 0.024(6) 0.041(7) 0.054(6) -0.005(6) 0.006(5) 0.011(6)
C17 0.024(6) 0.043(7) 0.055(7) 0.001(6) 0.004(5) 0.009(5)
C18 0.036(6) 0.056(7) 0.042(7) 0.007(6) 0.010(5) 0.007(7)
C19 0.024(6) 0.059(7) 0.060(8) -0.010(6) 0.006(5) -0.004(7)
C20 0.037(7) 0.047(7) 0.067(8) -0.006(6) 0.018(5) 0.004(6)
C21 0.033(6) 0.041(6) 0.041(7) 0.002(6) 0.004(5) -0.002(6)
F22 0.053(4) 0.083(5) 0.063(4) -0.021(4) 0.013(3) 0.003(4)
N23 0.036(5) 0.047(7) 0.050(6) 0.008(5) 0.005(5) 0.009(5)
O24 0.049(5) 0.064(6) 0.054(5) -0.014(4) -0.001(4) 0.002(4)
O25 0.030(4) 0.048(6) 0.067(5) -0.005(4) 0.004(4) 0.006(4)
O26 0.039(4) 0.050(5) 0.046(4) 0.000(4) 0.004(3) 0.006(4)

loop_
_atom_type_symbol
_atom_type_description
_atom_type_scat_dispersion_real
_atom_type_scat_dispersion_imag
_atom_type_scat_source
C C 0.0181 0.0091 'International Tables Vol C Tables 4.2.6.8 and 6.1.1.4'
H H 0.0000 0.0000 'International Tables Vol C Tables 4.2.6.8 and 6.1.1.4'
N N 0.0311 0.0180 'International Tables Vol C Tables 4.2.6.8 and 6.1.1.4'
O O 0.0492 0.0322 'International Tables Vol C Tables 4.2.6.8 and 6.1.1.4'
F F 0.0727 0.0534 'International Tables Vol C Tables 4.2.6.8 and 6.1.1.4'

loop_
_exptl_crystal_face_index_h
_exptl_crystal_face_index_k
_exptl_crystal_face_index_l
_exptl_crystal_face_perp_dist
0 -1 0 0.01314
0 1 0 0.01314
1 0 0 0.02687
-1 0 0 0.02687
0 2 -1 0.01538
0 -2 1 0.01538

loop_
_geom_angle_atom_site_label_1
_geom_angle_atom_site_label_2
_geom_angle_atom_site_label_3
_geom_angle
_geom_angle_publ_flag
C8 O1 C2 105.2(7) y
O26 C2 O1 119.1(10) y
O26 C2 C3 131.2(10) y
O1 C2 C3 109.7(8) y
C13 C3 C9 131.4(10) y
C13 C3 C2 122.1(9) y
C9 C3 C2 106.5(8) y
C9 C4 C5 122.7(9) y
C9 C4 H4 118.6 ?
C5 C4 H4 118.6 ?
C4 C5 C6 115.6(9) y
C4 C5 C10 120.8(9) y
C6 C5 C10 123.5(8) y
C5 C6 C7 123.7(8) y
C5 C6 N23 122.9(9) y
C7 C6 N23 113.4(8) y
C8 C7 C6 115.9(8) y
C8 C7 H7 122.0 ?
C6 C7 H7 122.0 ?
C7 C8 C9 123.4(9) y
C7 C8 O1 123.1(8) y
C9 C8 O1 113.5(8) y
C4 C9 C8 118.4(8) y
C4 C9 C3 136.4(9) y
C8 C9 C3 105.1(9) y
C5 C10 C12 120.5(9) y
C5 C10 C11 120.4(8) y
C12 C10 C11 60.1(6) y
C5 C10 H10 115.0 ?
C12 C10 H10 115.0 ?
C11 C10 H10 115.0 ?
C12 C11 C10 59.8(5) y
C12 C11 H11A 117.8 ?
C10 C11 H11A 117.8 ?
C12 C11 H11B 117.8 ?
C10 C11 H11B 117.8 ?
H11A C11 H11B 114.9 ?
C10 C12 C11 60.1(6) y
C10 C12 H12A 117.8 ?
C11 C12 H12A 117.8 ?
C10 C12 H12B 117.8 ?
C11 C12 H12B 117.8 ?
H12A C12 H12B 114.9 ?
N14 C13 C3 123.1(10) y
N14 C13 C16 118.7(9) y
C3 C13 C16 118.2(9) y
C13 N14 C15 126.7(8) y
C13 N14 H14 117(5) ?
C15 N14 H14 116(5) ?
N14 C15 H15A 109.5 ?
N14 C15 H15B 109.5 ?
H15A C15 H15B 109.5 ?
N14 C15 H15C 109.5 ?
H15A C15 H15C 109.5 ?
H15B C15 H15C 109.5 ?
C21 C16 C17 119.7(10) y
C21 C16 C13 121.1(10) y
C17 C16 C13 119.1(10) y
C18 C17 C16 118.6(10) y
C18 C17 H17 120.7 ?
C16 C17 H17 120.7 ?
C19 C18 C17 119.6(11) y
C19 C18 H18 120.2 ?
C17 C18 H18 120.2 ?
C20 C19 F22 120.1(11) y
C20 C19 C18 123.0(12) y
F22 C19 C18 116.7(11) y
C19 C20 C21 117.0(11) y
C19 C20 H20 121.5 ?
C21 C20 H20 121.5 ?
C16 C21 C20 121.9(10) y
C16 C21 H21 119.0 ?
C20 C21 H21 119.0 ?
O24 N23 O25 123.2(8) y
O24 N23 C6 118.0(9) y
O25 N23 C6 118.8(9) y

loop_
_geom_bond_atom_site_label_1
_geom_bond_atom_site_label_2
_geom_bond_distance
_geom_bond_publ_flag
O1 C8 1.395(9) y
O1 C2 1.402(9) y
C2 O26 1.233(9) y
C2 C3 1.447(11) y
C3 C13 1.384(10) y
C3 C9 1.447(10) y
C4 C9 1.372(11) y
C4 C5 1.409(10) y
C4 H4 0.9500 ?
C5 C6 1.410(10) y
C5 C10 1.484(12) y
C6 C7 1.411(10) y
C6 N23 1.476(10) y
C7 C8 1.377(9) y
C7 H7 0.9500 ?
C8 C9 1.394(10) y
C10 C12 1.494(11) y
C10 C11 1.499(10) y
C10 H10 1.0000 ?
C11 C12 1.499(10) y
C11 H11A 0.9900 ?
C11 H11B 0.9900 ?
C12 H12A 0.9900 ?
C12 H12B 0.9900 ?
C13 N14 1.318(10) y
C13 C16 1.491(12) y
N14 C15 1.462(8) y
N14 H14 0.886(10) ?
C15 H15A 0.9800 ?
C15 H15B 0.9800 ?
C15 H15C 0.9800 ?
C16 C21 1.363(11) y
C16 C17 1.400(11) y
C17 C18 1.389(11) y
C17 H17 0.9500 ?
C18 C19 1.371(12) y
C18 H18 0.9500 ?
C19 C20 1.356(12) y
C19 F22 1.367(11) y
C20 C21 1.400(11) y
C20 H20 0.9500 ?
C21 H21 0.9500 ?
N23 O24 1.233(8) y
N23 O25 1.243(8) y

loop_
_geom_hbond_atom_site_label_D
_geom_hbond_atom_site_label_H
_geom_hbond_atom_site_label_A
_geom_hbond_distance_DH
_geom_hbond_distance_HA
_geom_hbond_distance_DA
_geom_hbond_angle_DHA
_geom_hbond_site_symmetry_A
N14 H14 O26 0.886(10) 2.14(5) 2.836(9) 135(6) .
N14 H14 O26 0.886(10) 2.23(5) 2.941(10) 137(6) 3_766

loop_
_geom_torsion_atom_site_label_1
_geom_torsion_atom_site_label_2
_geom_torsion_atom_site_label_3
_geom_torsion_atom_site_label_4
_geom_torsion
_geom_torsion_publ_flag
C8 O1 C2 O26 179.9(8) y
C8 O1 C2 C3 0.8(10) y
O26 C2 C3 C13 -1.0(18) y
O1 C2 C3 C13 178.0(8) y
O26 C2 C3 C9 -179.3(10) y
O1 C2 C3 C9 -0.3(11) y
C9 C4 C5 C6 1.7(14) y
C9 C4 C5 C10 -176.7(9) y
C4 C5 C6 C7 -4.6(13) y
C10 C5 C6 C7 173.8(9) y
C4 C5 C6 N23 177.6(8) y
C10 C5 C6 N23 -4.1(14) y
C5 C6 C7 C8 3.3(14) y
N23 C6 C7 C8 -178.6(8) y
C6 C7 C8 C9 0.9(14) y
C6 C7 C8 O1 178.5(8) y
C2 O1 C8 C7 -178.9(8) y
C2 O1 C8 C9 -1.0(10) y
C5 C4 C9 C8 2.1(15) y
C5 C4 C9 C3 179.1(10) y
C7 C8 C9 C4 -3.5(15) y
O1 C8 C9 C4 178.7(8) y
C7 C8 C9 C3 178.7(9) y
O1 C8 C9 C3 0.8(11) y
C13 C3 C9 C4 4(2) y
C2 C3 C9 C4 -177.6(11) y
C13 C3 C9 C8 -178.4(10) y
C2 C3 C9 C8 -0.3(11) y
C4 C5 C10 C12 82.8(11) y
C6 C5 C10 C12 -95.5(11) y
C4 C5 C10 C11 11.8(14) y
C6 C5 C10 C11 -166.5(8) y
C5 C10 C11 C12 110.0(10) y
C5 C10 C12 C11 -109.7(9) y
C9 C3 C13 N14 175.5(10) y
C2 C3 C13 N14 -2.3(15) y
C9 C3 C13 C16 -3.2(16) y
C2 C3 C13 C16 179.0(9) y
C3 C13 N14 C15 176.0(9) y
C16 C13 N14 C15 -5.3(15) y
N14 C13 C16 C21 104.4(11) y
C3 C13 C16 C21 -76.8(13) y
N14 C13 C16 C17 -78.7(12) y
C3 C13 C16 C17 100.1(11) y
C21 C16 C17 C18 0.2(14) y
C13 C16 C17 C18 -176.7(8) y
C16 C17 C18 C19 1.3(14) y
C17 C18 C19 C20 -2.7(17) y
C17 C18 C19 F22 -178.2(7) y
F22 C19 C20 C21 177.8(8) y
C18 C19 C20 C21 2.4(15) y
C17 C16 C21 C20 -0.4(15) y
C13 C16 C21 C20 176.4(8) y
C19 C20 C21 C16 -0.8(14) y
C5 C6 N23 O24 -170.1(9) y
C7 C6 N23 O24 11.8(12) y
C5 C6 N23 O25 8.5(13) y
C7 C6 N23 O25 -169.5(8) y
